data_7131994
loop_
_publ_author_name
'BARRIOS MORENO, LEONI ALEJANDRA ALEJANDRA'
'Teat, Simon'
'Roubeau, Olivier'
'Aromi, Guillem'

_publ_section_title
;
 A Supramolecular Helicate with Two Independent Fe(II) Switchable Centres
 and a [Fe(anilate)3]3&#x2212; Guest
;
_journal_name_full 'Chemical Communications'
_journal_paper_doi 10.1039/D3CC02278A
_journal_year 2023
_chemical_formula_moiety 'C84 H60 Fe2 N18, C18 H6 Fe O12, B F4, 2.286(C H4 O)'
_chemical_formula_sum 'C104.29 H75.14 B F4 Fe3 N18 O14.29'
_chemical_formula_weight 2063.34
_space_group_crystal_system cubic
_space_group_IT_number 198
_space_group_name_Hall 'P 2ac 2ab 3'
_space_group_name_H-M_alt 'P 21 3'
_atom_sites_solution_hydrogens mixed
_audit_creation_method SHELXL-2017/1
_audit_update_record
;
2023-07-19 deposited with the CCDC.	2023-08-03 downloaded from the CCDC.
;
_cell_angle_alpha 90
_cell_angle_beta 90
_cell_angle_gamma 90
_cell_formula_units_Z 4
_cell_length_a 21.599(3)
_cell_length_b 21.599(3)
_cell_length_c 21.599(3)
_cell_measurement_reflns_used 6505
_cell_measurement_temperature 340(2)
_cell_measurement_theta_max 33.89
_cell_measurement_theta_min 1.37
_cell_volume 10076(2)
_computing_cell_refinement XDS
_computing_data_collection 'autoPROC package'
_computing_data_reduction
;
autoPROC (Vonrhein, C., Flensburg, C., Keller, P., Sharff, A., Smart, O., Paciorek, W., Womack, T. & Bricogne, G. (2011). Acta Cryst. D67, 293-302)
XDS (Kabsch, W. (2010). Acta Cryst. D66, 125-132)
pointless (Evans, P.R. (2006). Acta Cryst. D62, 72-82)
aimless (Evans, P. R. and Murshudov, G. N., 2013)
ccp4 (Winn, M. D. et al., 2011)
;
_computing_structure_refinement 'SHELXL-2017/1 (Sheldrick, 2017)'
_computing_structure_solution 'SHELXT 2018/2 (Sheldrick, 2018)'
_diffrn_ambient_temperature 340(2)
_diffrn_measured_fraction_theta_full 1.000
_diffrn_measured_fraction_theta_max 1.000
_diffrn_measurement_device_type 'MD2M - Maatel + Dectris PILATUS 6M'
_diffrn_measurement_method '\w rotation'
_diffrn_radiation_monochromator 'silicon 111'
_diffrn_radiation_source 'ALBA XALOC beamline'
_diffrn_radiation_type synchrotron
_diffrn_radiation_wavelength 0.72932
_diffrn_reflns_av_R_equivalents 0.0596
_diffrn_reflns_av_unetI/netI 0.0236
_diffrn_reflns_Laue_measured_fraction_full 1.000
_diffrn_reflns_Laue_measured_fraction_max 1.000
_diffrn_reflns_limit_h_max 29
_diffrn_reflns_limit_h_min -29
_diffrn_reflns_limit_k_max 29
_diffrn_reflns_limit_k_min -29
_diffrn_reflns_limit_l_max 29
_diffrn_reflns_limit_l_min -29
_diffrn_reflns_number 166151
_diffrn_reflns_point_group_measured_fraction_full 0.999
_diffrn_reflns_point_group_measured_fraction_max 0.999
_diffrn_reflns_theta_full 29.506
_diffrn_reflns_theta_max 29.506
_diffrn_reflns_theta_min 1.368
_exptl_absorpt_coefficient_mu 0.539
_exptl_absorpt_correction_T_max 1.0
_exptl_absorpt_correction_T_min 0.94
_exptl_absorpt_correction_type multi-scan
_exptl_absorpt_process_details XDS/XSCALE
_exptl_crystal_colour 'dark orange'
_exptl_crystal_density_diffrn 1.359
_exptl_crystal_description block
_exptl_crystal_F_000 4236
_exptl_crystal_size_max 0.250
_exptl_crystal_size_mid 0.200
_exptl_crystal_size_min 0.200
_refine_diff_density_max 0.182
_refine_diff_density_min -0.194
_refine_diff_density_rms 0.041
_refine_ls_abs_structure_details
;
 Flack x determined using 3813 quotients [(I+)-(I-)]/[(I+)+(I-)]
 (Parsons, Flack and Wagner, Acta Cryst. B69 (2013) 249-259).
;
_refine_ls_abs_structure_Flack 0.068(3)
_refine_ls_extinction_coef 0.0181(8)
_refine_ls_extinction_expression Fc^*^=kFc[1+0.001xFc^2^\l^3^/sin(2\q)]^-1/4^
_refine_ls_extinction_method 'SHELXL-2017/1 (Sheldrick 2017)'
_refine_ls_goodness_of_fit_ref 1.084
_refine_ls_hydrogen_treatment mixed
_refine_ls_matrix_type full
_refine_ls_number_parameters 479
_refine_ls_number_reflns 8696
_refine_ls_number_restraints 83
_refine_ls_restrained_S_all 1.096
_refine_ls_R_factor_all 0.0327
_refine_ls_R_factor_gt 0.0323
_refine_ls_shift/su_max 0.002
_refine_ls_shift/su_mean 0.000
_refine_ls_structure_factor_coef Fsqd
_refine_ls_weighting_details 'w=1/[\s^2^(Fo^2^)+(0.0668P)^2^+0.2171P] where P=(Fo^2^+2Fc^2^)/3'
_refine_ls_weighting_scheme calc
_refine_ls_wR_factor_gt 0.0959
_refine_ls_wR_factor_ref 0.0965
_reflns_Friedel_coverage 0.858
_reflns_Friedel_fraction_full 0.998
_reflns_Friedel_fraction_max 0.998
_reflns_number_gt 8462
_reflns_number_total 8696
_reflns_threshold_expression 'I > 2\s(I)'
_cod_data_source_file d3cc02278a2.cif
_cod_data_source_block lb2205_fresh1_340K
_cod_original_cell_volume 10076(3)
_cod_database_code 7131994
_shelx_shelxl_version_number 2017/1
_shelx_space_group_comment
;
The symmetry employed for this shelxl refinement is uniquely defined
by the following loop, which should always be used as a source of
symmetry information in preference to the above space-group names.
They are only intended as comments.
;
_shelx_estimated_absorpt_t_min 0.877
_shelx_estimated_absorpt_t_max 0.900

loop_
_space_group_symop_operation_xyz
'x, y, z'
'-x+1/2, -y, z+1/2'
'-x, y+1/2, -z+1/2'
'x+1/2, -y+1/2, -z'
'z, x, y'
'z+1/2, -x+1/2, -y'
'-z+1/2, -x, y+1/2'
'-z, x+1/2, -y+1/2'
'y, z, x'
'-y, z+1/2, -x+1/2'
'y+1/2, -z+1/2, -x'
'-y+1/2, -z, x+1/2'

loop_
_atom_site_label
_atom_site_type_symbol
_atom_site_fract_x
_atom_site_fract_y
_atom_site_fract_z
_atom_site_U_iso_or_equiv
_atom_site_adp_type
_atom_site_occupancy
_atom_site_site_symmetry_order
_atom_site_calc_flag
_atom_site_refinement_flags_posn
_atom_site_refinement_flags_adp
_atom_site_refinement_flags_occupancy
_atom_site_disorder_assembly
_atom_site_disorder_group
Fe1 Fe 0.29684(2) 0.29684(2) 0.29684(2) 0.05947(12) Uani 1 3 d S T P . .
Fe2 Fe 0.58458(2) 0.58458(2) 0.58458(2) 0.06618(13) Uani 1 3 d S T P . .
N1 N 0.22757(9) 0.33033(8) 0.24318(8) 0.0685(4) Uani 1 1 d . . . . .
N2 N 0.25981(7) 0.35745(8) 0.35442(8) 0.0636(3) Uani 1 1 d . . . . .
N3 N 0.26628(8) 0.37324(8) 0.41450(8) 0.0649(3) Uani 1 1 d D . . . .
H3 H 0.3023(13) 0.3646(17) 0.4317(16) 0.097 Uiso 1 1 d D U . . .
N4 N 0.47599(9) 0.49267(11) 0.62192(9) 0.0739(4) Uani 1 1 d D . . . .
H4 H 0.4559(18) 0.4963(19) 0.5868(14) 0.111 Uiso 1 1 d D U . . .
N5 N 0.53482(9) 0.51268(10) 0.62395(9) 0.0728(4) Uani 1 1 d . . . . .
N6 N 0.64652(10) 0.54975(11) 0.65206(11) 0.0815(5) Uani 1 1 d . . . . .
C1 C 0.21449(13) 0.31449(12) 0.18438(11) 0.0809(5) Uani 1 1 d . . . . .
H1A H 0.240988 0.287582 0.163696 0.097 Uiso 1 1 calc R U . . .
C2 C 0.16311(17) 0.33682(15) 0.15375(14) 0.0958(8) Uani 1 1 d . . . . .
H2A H 0.154756 0.324277 0.113418 0.115 Uiso 1 1 calc R U . . .
C3 C 0.12445(17) 0.37761(17) 0.18319(16) 0.1036(9) Uani 1 1 d . . . . .
H3B H 0.089464 0.392763 0.163169 0.124 Uiso 1 1 calc R U . . .
C4 C 0.13804(15) 0.39600(15) 0.24297(15) 0.0929(7) Uani 1 1 d . . . . .
H4B H 0.113209 0.424642 0.263397 0.111 Uiso 1 1 calc R U . . .
C5 C 0.18960(10) 0.37070(11) 0.27181(10) 0.0716(4) Uani 1 1 d . . . . .
C6 C 0.20725(10) 0.38359(10) 0.33568(10) 0.0686(4) Uani 1 1 d . . . . .
C7 C 0.17959(10) 0.41707(12) 0.38338(11) 0.0750(5) Uani 1 1 d . . . . .
H7A H 0.142851 0.439480 0.381848 0.090 Uiso 1 1 calc R U . . .
C8 C 0.21857(9) 0.40970(10) 0.43330(10) 0.0682(4) Uani 1 1 d . . . . .
C9 C 0.21312(9) 0.43444(11) 0.49662(10) 0.0722(5) Uani 1 1 d . . . . .
C10 C 0.16532(13) 0.47566(16) 0.50948(14) 0.0887(7) Uani 1 1 d . . . . .
H10A H 0.138532 0.488169 0.478171 0.106 Uiso 1 1 calc R U . . .
C11 C 0.15782(16) 0.4980(2) 0.56918(17) 0.1111(11) Uani 1 1 d . . . . .
H11A H 0.126001 0.525674 0.577852 0.133 Uiso 1 1 calc R U . . .
C12 C 0.19659(15) 0.4797(2) 0.61494(15) 0.1083(11) Uani 1 1 d . . . . .
H12A H 0.190229 0.494217 0.654971 0.130 Uiso 1 1 calc R U . . .
C13 C 0.24552(11) 0.43982(15) 0.60344(11) 0.0827(6) Uani 1 1 d . . . . .
C14 C 0.25300(10) 0.41696(13) 0.54335(10) 0.0764(5) Uani 1 1 d . . . . .
H14A H 0.285193 0.389682 0.534794 0.092 Uiso 1 1 calc R U . . .
C15 C 0.29170(13) 0.42701(16) 0.65132(11) 0.0877(7) Uani 1 1 d . . . . .
C16 C 0.27675(18) 0.4038(3) 0.70975(16) 0.1243(15) Uani 1 1 d . . . . .
H16A H 0.235782 0.394826 0.719481 0.149 Uiso 1 1 calc R U . . .
C17 C 0.3226(2) 0.3942(3) 0.75300(16) 0.143(2) Uani 1 1 d . . . . .
H17A H 0.312467 0.376649 0.791013 0.171 Uiso 1 1 calc R U . . .
C18 C 0.38300(18) 0.4099(2) 0.74099(14) 0.1161(12) Uani 1 1 d . . . . .
H18A H 0.413119 0.404398 0.771259 0.139 Uiso 1 1 calc R U . . .
C19 C 0.39923(12) 0.43432(14) 0.68323(11) 0.0821(6) Uani 1 1 d . . . . .
C20 C 0.35362(11) 0.44123(13) 0.63944(10) 0.0783(5) Uani 1 1 d . . . . .
H20A H 0.364396 0.455930 0.600434 0.094 Uiso 1 1 calc R U . . .
C21 C 0.46179(11) 0.45791(12) 0.67230(10) 0.0741(5) Uani 1 1 d . . . . .
C22 C 0.51420(12) 0.45604(13) 0.70886(12) 0.0808(5) Uani 1 1 d . . . . .
H22A H 0.519034 0.435827 0.746567 0.097 Uiso 1 1 calc R U . . .
C23 C 0.55804(12) 0.49069(11) 0.67739(11) 0.0743(5) Uani 1 1 d . . . . .
C24 C 0.62167(12) 0.50873(12) 0.69210(13) 0.0805(5) Uani 1 1 d . . . . .
C25 C 0.65317(17) 0.48605(18) 0.74331(19) 0.1055(10) Uani 1 1 d . . . . .
H25A H 0.634146 0.458609 0.770493 0.127 Uiso 1 1 calc R U . . .
C26 C 0.7126(2) 0.5049(2) 0.7528(3) 0.1355(16) Uani 1 1 d . . . . .
H26A H 0.735093 0.489692 0.786264 0.163 Uiso 1 1 calc R U . . .
C27 C 0.73936(17) 0.5469(3) 0.7123(3) 0.1325(15) Uani 1 1 d . . . . .
H27A H 0.779600 0.560869 0.718667 0.159 Uiso 1 1 calc R U . . .
C28 C 0.70536(15) 0.56765(18) 0.6626(2) 0.1090(10) Uani 1 1 d . . . . .
H28A H 0.723765 0.595172 0.635063 0.131 Uiso 1 1 calc R U . . .
Fe3 Fe 0.44048(2) 0.44048(2) 0.44048(2) 0.06603(13) Uani 1 3 d S T P . .
O1 O 0.38959(6) 0.36972(7) 0.47239(7) 0.0666(3) Uani 1 1 d . . . . .
O2 O 0.50081(7) 0.40856(8) 0.50263(8) 0.0706(3) Uani 1 1 d . . . . .
O3 O 0.52442(13) 0.24036(17) 0.63760(14) 0.1320(11) Uani 1 1 d . . . . .
O4 O 0.40855(14) 0.20406(16) 0.61156(15) 0.1340(11) Uani 1 1 d . U . . .
C29 C 0.41750(9) 0.33703(10) 0.51528(9) 0.0651(4) Uani 1 1 d . . . . .
C30 C 0.48195(9) 0.35855(10) 0.53134(10) 0.0676(4) Uani 1 1 d . . . . .
C31 C 0.51708(12) 0.32634(15) 0.57202(12) 0.0860(7) Uani 1 1 d . . . . .
H31A H 0.556788 0.340303 0.581113 0.103 Uiso 1 1 calc R U . . .
C32 C 0.49479(13) 0.27163(16) 0.60125(13) 0.0911(7) Uani 1 1 d . U . . .
C33 C 0.42748(13) 0.25087(15) 0.58617(13) 0.0897(7) Uani 1 1 d . U . . .
C34 C 0.39255(11) 0.28698(13) 0.54342(11) 0.0771(5) Uani 1 1 d . . . . .
H34A H 0.351858 0.275930 0.534718 0.092 Uiso 1 1 calc R U . . .
O1S O -0.0356(6) 0.4410(7) 0.3672(9) 0.306(7) Uani 0.762(13) 1 d . U P . .
H1S H -0.025104 0.477347 0.370260 0.458 Uiso 0.762(13) 1 calc R U P . .
C1S C 0.0169(5) 0.4040(4) 0.3552(6) 0.179(4) Uani 0.762(13) 1 d . U P . .
H1S1 H 0.045294 0.407077 0.389304 0.268 Uiso 0.762(13) 1 calc R U P . .
H1S2 H 0.036844 0.418107 0.318066 0.268 Uiso 0.762(13) 1 calc R U P . .
H1S3 H 0.004411 0.361654 0.350147 0.268 Uiso 0.762(13) 1 calc R U P . .
B1 B 0.1343(8) 0.1291(10) 0.1319(10) 0.138(3) Uani 0.3333 1 d D U P A -1
F1 F 0.1228(8) 0.1712(10) 0.0856(8) 0.174(7) Uani 0.3333 1 d D U P A -1
F2 F 0.1883(5) 0.1436(8) 0.1633(8) 0.198(5) Uani 0.3333 1 d D U P A -1
F3 F 0.0844(8) 0.1235(10) 0.1708(8) 0.179(7) Uani 0.3333 1 d D U P A -1
F4 F 0.1452(9) 0.0709(8) 0.1045(9) 0.193(7) Uani 0.3333 1 d D U P A -1

loop_
_atom_site_aniso_label
_atom_site_aniso_U_11
_atom_site_aniso_U_22
_atom_site_aniso_U_33
_atom_site_aniso_U_23
_atom_site_aniso_U_13
_atom_site_aniso_U_12
Fe1 0.05947(12) 0.05947(12) 0.05947(12) 0.00141(9) 0.00141(9) 0.00141(9)
Fe2 0.06618(13) 0.06618(13) 0.06618(13) 0.00443(12) 0.00443(12) 0.00443(12)
N1 0.0711(9) 0.0709(9) 0.0633(8) 0.0044(7) -0.0060(7) -0.0003(7)
N2 0.0593(7) 0.0702(8) 0.0612(7) 0.0016(6) 0.0008(6) 0.0020(6)
N3 0.0578(7) 0.0752(9) 0.0617(7) -0.0001(7) 0.0021(6) 0.0008(6)
N4 0.0658(9) 0.0954(12) 0.0604(8) 0.0004(8) 0.0022(7) 0.0037(8)
N5 0.0666(8) 0.0865(11) 0.0652(8) 0.0034(8) -0.0006(7) 0.0075(8)
N6 0.0688(9) 0.0858(12) 0.0897(12) 0.0012(10) -0.0057(9) 0.0047(9)
C1 0.0935(15) 0.0832(13) 0.0658(10) 0.0034(9) -0.0101(10) 0.0028(11)
C2 0.118(2) 0.0943(17) 0.0754(13) 0.0029(12) -0.0278(14) 0.0081(15)
C3 0.106(2) 0.110(2) 0.0946(17) 0.0123(15) -0.0363(16) 0.0169(17)
C4 0.0909(16) 0.0949(16) 0.0928(16) -0.0021(13) -0.0212(13) 0.0234(13)
C5 0.0715(10) 0.0722(10) 0.0711(10) 0.0033(8) -0.0085(8) 0.0036(8)
C6 0.0629(9) 0.0724(10) 0.0703(10) 0.0013(8) -0.0034(8) 0.0042(8)
C7 0.0644(9) 0.0800(12) 0.0806(12) -0.0022(10) 0.0012(9) 0.0089(9)
C8 0.0591(8) 0.0737(10) 0.0720(10) -0.0023(8) 0.0068(7) -0.0012(7)
C9 0.0601(9) 0.0817(12) 0.0749(11) -0.0054(9) 0.0120(8) -0.0045(8)
C10 0.0755(12) 0.1020(17) 0.0885(15) -0.0105(13) 0.0095(11) 0.0140(12)
C11 0.0923(18) 0.142(3) 0.0986(19) -0.027(2) 0.0167(15) 0.0279(18)
C12 0.0853(16) 0.154(3) 0.0851(16) -0.0304(18) 0.0217(13) 0.0101(18)
C13 0.0687(11) 0.1099(17) 0.0696(11) -0.0073(11) 0.0168(9) -0.0071(11)
C14 0.0645(10) 0.0947(14) 0.0700(10) -0.0071(10) 0.0131(8) -0.0016(9)
C15 0.0780(13) 0.122(2) 0.0628(10) -0.0046(11) 0.0147(9) -0.0107(13)
C16 0.0947(18) 0.199(4) 0.0794(16) 0.018(2) 0.0255(14) -0.020(2)
C17 0.119(3) 0.236(6) 0.0745(16) 0.040(3) 0.0130(17) -0.036(3)
C18 0.105(2) 0.173(4) 0.0698(13) 0.0287(18) 0.0036(13) -0.012(2)
C19 0.0825(13) 0.1012(16) 0.0627(10) 0.0010(10) 0.0076(9) -0.0057(12)
C20 0.0750(11) 0.1000(15) 0.0599(9) 0.0004(10) 0.0118(8) -0.0036(11)
C21 0.0779(11) 0.0822(12) 0.0622(9) 0.0023(9) 0.0018(8) 0.0026(9)
C22 0.0847(13) 0.0855(13) 0.0722(11) 0.0116(10) -0.0071(10) 0.0005(11)
C23 0.0761(11) 0.0755(11) 0.0713(10) 0.0070(9) -0.0053(9) 0.0091(9)
C24 0.0758(12) 0.0792(12) 0.0867(14) 0.0044(10) -0.0137(10) 0.0087(10)
C25 0.0975(18) 0.107(2) 0.112(2) 0.0250(17) -0.0288(17) 0.0074(16)
C26 0.107(2) 0.138(3) 0.161(4) 0.037(3) -0.059(3) 0.002(2)
C27 0.0816(17) 0.152(4) 0.164(4) 0.029(3) -0.041(2) -0.004(2)
C28 0.0723(14) 0.116(2) 0.139(3) 0.018(2) -0.0150(16) -0.0040(15)
Fe3 0.06603(13) 0.06603(13) 0.06603(13) 0.00109(11) 0.00109(11) 0.00109(11)
O1 0.0580(6) 0.0742(8) 0.0676(7) 0.0093(6) -0.0020(5) -0.0009(5)
O2 0.0626(7) 0.0713(8) 0.0778(8) 0.0097(6) -0.0033(6) -0.0024(6)
O3 0.1103(16) 0.163(3) 0.1224(18) 0.0749(19) -0.0273(15) -0.0165(17)
O4 0.1137(16) 0.145(2) 0.143(2) 0.0777(19) -0.0283(15) -0.0380(16)
C29 0.0610(8) 0.0748(10) 0.0595(8) 0.0024(7) 0.0018(7) 0.0024(8)
C30 0.0630(9) 0.0749(10) 0.0649(9) 0.0021(8) 0.0003(7) -0.0028(8)
C31 0.0718(11) 0.1098(18) 0.0765(13) 0.0193(12) -0.0104(10) -0.0087(11)
C32 0.0798(13) 0.1141(19) 0.0795(13) 0.0274(13) -0.0090(11) -0.0034(12)
C33 0.0865(14) 0.1036(17) 0.0788(13) 0.0266(12) -0.0037(11) -0.0136(13)
C34 0.0676(10) 0.0914(14) 0.0723(11) 0.0114(10) 0.0002(8) -0.0106(10)
O1S 0.311(13) 0.279(13) 0.326(14) 0.040(12) 0.009(12) 0.091(10)
C1S 0.185(7) 0.135(5) 0.216(9) 0.028(6) 0.015(7) -0.049(4)
B1 0.102(8) 0.194(11) 0.117(13) 0.059(7) 0.036(5) 0.059(9)
F1 0.140(9) 0.234(15) 0.147(10) 0.100(10) 0.067(7) 0.070(10)
F2 0.151(8) 0.269(18) 0.176(11) 0.051(11) -0.001(8) 0.000(9)
F3 0.139(9) 0.236(16) 0.162(11) 0.111(11) 0.069(7) 0.059(10)
F4 0.200(16) 0.196(10) 0.183(12) 0.030(8) 0.034(10) 0.043(10)

loop_
_atom_type_symbol
_atom_type_description
_atom_type_scat_dispersion_real
_atom_type_scat_dispersion_imag
_atom_type_scat_source
C C 0.0034 0.0017 'XDisp Program in WinGX L.J. Farrugia, J.Appl.Cryst. 2012,45,849-854'
H H 0.0000 0.0000 'XDisp Program in WinGX L.J. Farrugia, J.Appl.Cryst. 2012,45,849-854'
B B 0.0017 0.0007 'XDisp Program in WinGX L.J. Farrugia, J.Appl.Cryst. 2012,45,849-854'
N N 0.0066 0.0035 'XDisp Program in WinGX L.J. Farrugia, J.Appl.Cryst. 2012,45,849-854'
O O 0.0115 0.0065 'XDisp Program in WinGX L.J. Farrugia, J.Appl.Cryst. 2012,45,849-854'
F F 0.0186 0.0109 'XDisp Program in WinGX L.J. Farrugia, J.Appl.Cryst. 2012,45,849-854'
Fe Fe 0.3512 0.8903 'XDisp Program in WinGX L.J. Farrugia, J.Appl.Cryst. 2012,45,849-854'

loop_
_geom_angle_atom_site_label_1
_geom_angle_atom_site_label_2
_geom_angle_atom_site_label_3
_geom_angle
_geom_angle_site_symmetry_1
_geom_angle_site_symmetry_3
_geom_angle_publ_flag
N2 Fe1 N2 96.09(7) . 9 ?
N2 Fe1 N2 96.09(7) . 5 ?
N2 Fe1 N2 96.09(7) 9 5 ?
N2 Fe1 N1 79.89(7) . . ?
N2 Fe1 N1 91.90(7) 9 . ?
N2 Fe1 N1 171.41(7) 5 . ?
N2 Fe1 N1 171.41(7) . 9 ?
N2 Fe1 N1 79.89(7) 9 9 ?
N2 Fe1 N1 91.90(7) 5 9 ?
N1 Fe1 N1 92.60(7) . 9 ?
N2 Fe1 N1 91.89(7) . 5 ?
N2 Fe1 N1 171.42(7) 9 5 ?
N2 Fe1 N1 79.89(7) 5 5 ?
N1 Fe1 N1 92.60(7) . 5 ?
N1 Fe1 N1 92.60(7) 9 5 ?
N5 Fe2 N5 97.57(7) 9 5 ?
N5 Fe2 N5 97.57(7) 9 . ?
N5 Fe2 N5 97.57(7) 5 . ?
N5 Fe2 N6 167.73(8) 9 . ?
N5 Fe2 N6 94.15(8) 5 . ?
N5 Fe2 N6 77.22(8) . . ?
N5 Fe2 N6 77.22(8) 9 9 ?
N5 Fe2 N6 167.73(8) 5 9 ?
N5 Fe2 N6 94.15(8) . 9 ?
N6 Fe2 N6 91.96(9) . 9 ?
N5 Fe2 N6 94.15(8) 9 5 ?
N5 Fe2 N6 77.22(8) 5 5 ?
N5 Fe2 N6 167.73(8) . 5 ?
N6 Fe2 N6 91.96(9) . 5 ?
N6 Fe2 N6 91.96(9) 9 5 ?
C1 N1 C5 118.0(2) . . ?
C1 N1 Fe1 127.18(17) . . ?
C5 N1 Fe1 114.71(14) . . ?
C6 N2 N3 105.89(17) . . ?
C6 N2 Fe1 115.80(14) . . ?
N3 N2 Fe1 137.00(13) . . ?
N2 N3 C8 110.82(17) . . ?
N2 N3 H3 116(2) . . ?
C8 N3 H3 132(2) . . ?
N5 N4 C21 111.46(19) . . ?
N5 N4 H4 118(3) . . ?
C21 N4 H4 129(3) . . ?
N4 N5 C23 105.5(2) . . ?
N4 N5 Fe2 135.98(15) . . ?
C23 N5 Fe2 115.06(17) . . ?
C28 N6 C24 117.1(3) . . ?
C28 N6 Fe2 127.6(2) . . ?
C24 N6 Fe2 115.04(16) . . ?
N1 C1 C2 122.2(3) . . ?
N1 C1 H1A 118.9 . . ?
C2 C1 H1A 118.9 . . ?
C3 C2 C1 119.5(3) . . ?
C3 C2 H2A 120.2 . . ?
C1 C2 H2A 120.2 . . ?
C2 C3 C4 119.2(3) . . ?
C2 C3 H3B 120.4 . . ?
C4 C3 H3B 120.4 . . ?
C3 C4 C5 118.4(3) . . ?
C3 C4 H4B 120.8 . . ?
C5 C4 H4B 120.8 . . ?
N1 C5 C4 122.5(2) . . ?
N1 C5 C6 113.49(19) . . ?
C4 C5 C6 124.0(2) . . ?
N2 C6 C7 111.16(19) . . ?
N2 C6 C5 115.46(19) . . ?
C7 C6 C5 133.4(2) . . ?
C8 C7 C6 104.88(19) . . ?
C8 C7 H7A 127.6 . . ?
C6 C7 H7A 127.6 . . ?
N3 C8 C7 107.25(19) . . ?
N3 C8 C9 123.24(19) . . ?
C7 C8 C9 129.5(2) . . ?
C14 C9 C10 119.5(2) . . ?
C14 C9 C8 122.0(2) . . ?
C10 C9 C8 118.5(2) . . ?
C11 C10 C9 119.7(3) . . ?
C11 C10 H10A 120.2 . . ?
C9 C10 H10A 120.2 . . ?
C12 C11 C10 120.3(3) . . ?
C12 C11 H11A 119.8 . . ?
C10 C11 H11A 119.8 . . ?
C11 C12 C13 121.5(3) . . ?
C11 C12 H12A 119.3 . . ?
C13 C12 H12A 119.3 . . ?
C12 C13 C14 118.3(3) . . ?
C12 C13 C15 120.7(3) . . ?
C14 C13 C15 120.7(2) . . ?
C9 C14 C13 120.7(2) . . ?
C9 C14 H14A 119.6 . . ?
C13 C14 H14A 119.6 . . ?
C16 C15 C20 117.8(3) . . ?
C16 C15 C13 123.3(3) . . ?
C20 C15 C13 118.8(2) . . ?
C17 C16 C15 120.1(3) . . ?
C17 C16 H16A 120.0 . . ?
C15 C16 H16A 120.0 . . ?
C18 C17 C16 121.2(3) . . ?
C18 C17 H17A 119.4 . . ?
C16 C17 H17A 119.4 . . ?
C17 C18 C19 120.0(3) . . ?
C17 C18 H18A 120.0 . . ?
C19 C18 H18A 120.0 . . ?
C20 C19 C18 118.4(3) . . ?
C20 C19 C21 120.9(2) . . ?
C18 C19 C21 120.4(3) . . ?
C19 C20 C15 122.4(2) . . ?
C19 C20 H20A 118.8 . . ?
C15 C20 H20A 118.8 . . ?
N4 C21 C22 106.8(2) . . ?
N4 C21 C19 122.1(2) . . ?
C22 C21 C19 130.9(2) . . ?
C21 C22 C23 105.3(2) . . ?
C21 C22 H22A 127.3 . . ?
C23 C22 H22A 127.3 . . ?
N5 C23 C22 110.9(2) . . ?
N5 C23 C24 116.3(2) . . ?
C22 C23 C24 132.8(2) . . ?
N6 C24 C25 123.2(3) . . ?
N6 C24 C23 114.2(2) . . ?
C25 C24 C23 122.6(3) . . ?
C26 C25 C24 118.5(4) . . ?
C26 C25 H25A 120.8 . . ?
C24 C25 H25A 120.8 . . ?
C25 C26 C27 119.5(4) . . ?
C25 C26 H26A 120.2 . . ?
C27 C26 H26A 120.2 . . ?
C28 C27 C26 118.9(3) . . ?
C28 C27 H27A 120.6 . . ?
C26 C27 H27A 120.6 . . ?
N6 C28 C27 122.8(4) . . ?
N6 C28 H28A 118.6 . . ?
C27 C28 H28A 118.6 . . ?
O2 Fe3 O2 91.08(7) 5 9 ?
O2 Fe3 O2 91.08(7) 5 . ?
O2 Fe3 O2 91.08(7) 9 . ?
O2 Fe3 O1 170.50(6) 5 . ?
O2 Fe3 O1 95.68(7) 9 . ?
O2 Fe3 O1 82.14(6) . . ?
O2 Fe3 O1 82.14(6) 5 5 ?
O2 Fe3 O1 170.50(6) 9 5 ?
O2 Fe3 O1 95.68(7) . 5 ?
O1 Fe3 O1 91.86(6) . 5 ?
O2 Fe3 O1 95.68(7) 5 9 ?
O2 Fe3 O1 82.14(6) 9 9 ?
O2 Fe3 O1 170.50(6) . 9 ?
O1 Fe3 O1 91.87(6) . 9 ?
O1 Fe3 O1 91.86(6) 5 9 ?
C29 O1 Fe3 113.66(12) . . ?
C30 O2 Fe3 113.61(13) . . ?
O1 C29 C34 124.39(19) . . ?
O1 C29 C30 114.88(18) . . ?
C34 C29 C30 120.72(19) . . ?
O2 C30 C31 123.8(2) . . ?
O2 C30 C29 115.60(18) . . ?
C31 C30 C29 120.6(2) . . ?
C30 C31 C32 121.7(2) . . ?
C30 C31 H31A 119.2 . . ?
C32 C31 H31A 119.2 . . ?
O3 C32 C31 124.7(3) . . ?
O3 C32 C33 117.8(3) . . ?
C31 C32 C33 117.6(2) . . ?
O4 C33 C34 124.6(3) . . ?
O4 C33 C32 117.2(3) . . ?
C34 C33 C32 118.2(2) . . ?
C29 C34 C33 121.2(2) . . ?
C29 C34 H34A 119.4 . . ?
C33 C34 H34A 119.4 . . ?
C1S O1S H1S 109.5 . . ?
O1S C1S H1S1 109.5 . . ?
O1S C1S H1S2 109.5 . . ?
H1S1 C1S H1S2 109.5 . . ?
O1S C1S H1S3 109.5 . . ?
H1S1 C1S H1S3 109.5 . . ?
H1S2 C1S H1S3 109.5 . . ?
F3 B1 F1 111.2(15) . . ?
F3 B1 F2 112.4(16) . . ?
F1 B1 F2 111.0(16) . . ?
F3 B1 F4 108.0(17) . . ?
F1 B1 F4 108.4(16) . . ?
F2 B1 F4 105.5(14) . . ?

loop_
_geom_bond_atom_site_label_1
_geom_bond_atom_site_label_2
_geom_bond_distance
_geom_bond_site_symmetry_2
_geom_bond_publ_flag
Fe1 N2 1.9748(18) . ?
Fe1 N2 1.9749(18) 9 ?
Fe1 N2 1.9749(18) 5 ?
Fe1 N1 2.0262(18) . ?
Fe1 N1 2.0262(18) 9 ?
Fe1 N1 2.0262(18) 5 ?
Fe2 N5 2.071(2) 9 ?
Fe2 N5 2.071(2) 5 ?
Fe2 N5 2.071(2) . ?
Fe2 N6 2.117(2) . ?
Fe2 N6 2.117(2) 9 ?
Fe2 N6 2.117(2) 5 ?
N1 C1 1.345(3) . ?
N1 C5 1.347(3) . ?
N2 C6 1.331(3) . ?
N2 N3 1.349(2) . ?
N3 C8 1.359(3) . ?
N3 H3 0.88(2) . ?
N4 N5 1.343(3) . ?
N4 C21 1.357(3) . ?
N4 H4 0.88(2) . ?
N5 C23 1.345(3) . ?
N6 C28 1.348(4) . ?
N6 C24 1.349(4) . ?
C1 C2 1.379(4) . ?
C1 H1A 0.9300 . ?
C2 C3 1.370(5) . ?
C2 H2A 0.9300 . ?
C3 C4 1.383(5) . ?
C3 H3B 0.9300 . ?
C4 C5 1.388(3) . ?
C4 H4B 0.9300 . ?
C5 C6 1.458(3) . ?
C6 C7 1.394(3) . ?
C7 C8 1.377(3) . ?
C7 H7A 0.9300 . ?
C8 C9 1.473(3) . ?
C9 C14 1.380(4) . ?
C9 C10 1.391(3) . ?
C10 C11 1.386(4) . ?
C10 H10A 0.9300 . ?
C11 C12 1.354(5) . ?
C11 H11A 0.9300 . ?
C12 C13 1.386(4) . ?
C12 H12A 0.9300 . ?
C13 C14 1.398(3) . ?
C13 C15 1.463(4) . ?
C14 H14A 0.9300 . ?
C15 C16 1.396(4) . ?
C15 C20 1.396(3) . ?
C16 C17 1.377(6) . ?
C16 H16A 0.9300 . ?
C17 C18 1.373(5) . ?
C17 H17A 0.9300 . ?
C18 C19 1.399(4) . ?
C18 H18A 0.9300 . ?
C19 C20 1.374(4) . ?
C19 C21 1.463(4) . ?
C20 H20A 0.9300 . ?
C21 C22 1.381(3) . ?
C22 C23 1.385(4) . ?
C22 H22A 0.9300 . ?
C23 C24 1.464(4) . ?
C24 C25 1.388(4) . ?
C25 C26 1.363(6) . ?
C25 H25A 0.9300 . ?
C26 C27 1.387(7) . ?
C26 H26A 0.9300 . ?
C27 C28 1.376(5) . ?
C27 H27A 0.9300 . ?
C28 H28A 0.9300 . ?
Fe3 O2 1.9936(15) 5 ?
Fe3 O2 1.9937(15) 9 ?
Fe3 O2 1.9937(15) . ?
Fe3 O1 2.0047(15) . ?
Fe3 O1 2.0047(15) 5 ?
Fe3 O1 2.0047(15) 9 ?
O1 C29 1.312(2) . ?
O2 C30 1.311(3) . ?
O3 C32 1.218(4) . ?
O4 C33 1.221(3) . ?
C29 C34 1.352(3) . ?
C29 C30 1.508(3) . ?
C30 C31 1.353(3) . ?
C31 C32 1.424(4) . ?
C31 H31A 0.9300 . ?
C32 C33 1.556(4) . ?
C33 C34 1.425(3) . ?
C34 H34A 0.9300 . ?
O1S C1S 1.413(14) . ?
O1S H1S 0.8200 . ?
C1S H1S1 0.9600 . ?
C1S H1S2 0.9600 . ?
C1S H1S3 0.9600 . ?
B1 F3 1.373(19) . ?
B1 F1 1.374(18) . ?
B1 F2 1.384(14) . ?
B1 F4 1.409(19) . ?

loop_
_geom_hbond_atom_site_label_D
_geom_hbond_atom_site_label_H
_geom_hbond_atom_site_label_A
_geom_hbond_distance_DH
_geom_hbond_distance_HA
_geom_hbond_distance_DA
_geom_hbond_angle_DHA
_geom_hbond_site_symmetry_A
_geom_hbond_publ_flag
N3 H3 O1 0.88(2) 2.08(3) 2.943(2) 165(3) . yes
N4 H4 O2 0.88(2) 2.12(2) 3.002(2) 178(4) 9 yes
